data_7232233
loop_
_publ_author_name
'Jia, Lina'
'Yu, Yang'
'Wang, Mengwei'
'Ouyang, Hanzhi'
'Gong, Junbo'

_publ_section_title
;
 Preparation and characterization for multicomponent crystals of the
 antidiabetic drug gliquidone based on crystal engineering
;
_journal_issue 10
_journal_name_full CrystEngComm
_journal_page_first 1617
_journal_paper_doi 10.1039/C8CE01848K
_journal_volume 21
_journal_year 2019
_chemical_formula_moiety 'C27 H32 N3 O6 S, C2 H6 N, C4 H10 O'
_chemical_formula_sum 'C33 H48 N4 O7 S'
_chemical_formula_weight 644.81
_chemical_name_systematic gliquidone
_space_group_crystal_system triclinic
_space_group_IT_number 2
_space_group_name_Hall '-P 1'
_space_group_name_H-M_alt 'P -1'
_symmetry_space_group_name_Hall '-P 1'
_symmetry_space_group_name_H-M 'P -1'
_atom_sites_solution_hydrogens mixed
_audit_creation_date 2018-07-04
_audit_creation_method
;
Olex2 1.2-beta
(compiled 2017.03.28 svn.r3405 for OlexSys, GUI svn.r5335)
;
_audit_update_record
;
2018-10-29 deposited with the CCDC.
2019-01-25 downloaded from the CCDC.
;
_cell_angle_alpha 74.56(3)
_cell_angle_beta 89.11(3)
_cell_angle_gamma 86.78(3)
_cell_formula_units_Z 2
_cell_length_a 6.5593(13)
_cell_length_b 16.171(3)
_cell_length_c 16.454(3)
_cell_measurement_reflns_used 3739
_cell_measurement_temperature 113(2)
_cell_measurement_theta_max 27.9223
_cell_measurement_theta_min 2.0625
_cell_volume 1679.6(6)
_computing_molecular_graphics 'Olex2 (Dolomanov et al., 2009)'
_computing_publication_material 'Olex2 (Dolomanov et al., 2009)'
_computing_structure_refinement 'ShelXL (Sheldrick, 2015)'
_computing_structure_solution 'SHELXS-97 (Sheldrick, 2008)'
_diffrn_ambient_temperature 113.15
_diffrn_measured_fraction_theta_full 0.990
_diffrn_measured_fraction_theta_max 0.990
_diffrn_measurement_device_type 'Bruker P4'
_diffrn_measurement_method '\w scans'
_diffrn_radiation_monochromator graphite
_diffrn_radiation_type MoK\a
_diffrn_radiation_wavelength 0.71073
_diffrn_reflns_av_R_equivalents 0.0914
_diffrn_reflns_av_unetI/netI 0.1331
_diffrn_reflns_Laue_measured_fraction_full 0.990
_diffrn_reflns_Laue_measured_fraction_max 0.990
_diffrn_reflns_limit_h_max 7
_diffrn_reflns_limit_h_min -7
_diffrn_reflns_limit_k_max 19
_diffrn_reflns_limit_k_min -19
_diffrn_reflns_limit_l_max 18
_diffrn_reflns_limit_l_min -19
_diffrn_reflns_number 16055
_diffrn_reflns_point_group_measured_fraction_full 0.990
_diffrn_reflns_point_group_measured_fraction_max 0.990
_diffrn_reflns_theta_full 24.998
_diffrn_reflns_theta_max 24.998
_diffrn_reflns_theta_min 2.062
_diffrn_standards_decay_% 0
_diffrn_standards_interval_count 0
_diffrn_standards_number 0
_exptl_absorpt_coefficient_mu 0.149
_exptl_absorpt_correction_T_max 0.9853
_exptl_absorpt_correction_T_min 0.9568
_exptl_absorpt_correction_type multi-scan
_exptl_absorpt_process_details multi-scan
_exptl_crystal_colour white
_exptl_crystal_colour_primary white
_exptl_crystal_density_diffrn 1.275
_exptl_crystal_density_method 'not measured'
_exptl_crystal_description needle
_exptl_crystal_F_000 692
_exptl_crystal_size_max 0.3
_exptl_crystal_size_mid 0.1
_exptl_crystal_size_min 0.1
_refine_diff_density_max 0.878
_refine_diff_density_min -0.327
_refine_diff_density_rms 0.095
_refine_ls_extinction_coef 0.016(2)
_refine_ls_extinction_expression Fc^*^=kFc[1+0.001xFc^2^\l^3^/sin(2\q)]^-1/4^
_refine_ls_extinction_method 'SHELXL-2014/7 (Sheldrick 2014'
_refine_ls_goodness_of_fit_ref 0.940
_refine_ls_hydrogen_treatment mixed
_refine_ls_matrix_type full
_refine_ls_number_parameters 424
_refine_ls_number_reflns 5852
_refine_ls_number_restraints 0
_refine_ls_restrained_S_all 0.940
_refine_ls_R_factor_all 0.1237
_refine_ls_R_factor_gt 0.0835
_refine_ls_shift/su_max 0.000
_refine_ls_shift/su_mean 0.000
_refine_ls_structure_factor_coef Fsqd
_refine_ls_weighting_details 'w=1/[\s^2^(Fo^2^)+(0.1132P)^2^] where P=(Fo^2^+2Fc^2^)/3'
_refine_ls_weighting_scheme calc
_refine_ls_wR_factor_gt 0.1953
_refine_ls_wR_factor_ref 0.2132
_reflns_Friedel_coverage 0.000
_reflns_number_gt 3088
_reflns_number_total 5852
_reflns_threshold_expression 'I > 2\s(I)'
_cod_data_source_file c8ce01848k2.cif
_cod_data_source_block shelxl_CCDC1
_cod_depositor_comments 'Adding full bibliography for 7232232--7232235.cif.'
_cod_original_cell_volume 1679.7(6)
_cod_database_code 7232233
_shelx_shelxl_version_number 2014/7
_shelx_space_group_comment
;
The symmetry employed for this shelxl refinement is uniquely defined
by the following loop, which should always be used as a source of
symmetry information in preference to the above space-group names.
They are only intended as comments.
;
_shelx_estimated_absorpt_t_max 0.985
_shelx_estimated_absorpt_t_min 0.957
_olex2_refinement_description
;
1. Fixed Uiso
 At 1.2 times of:
  All C(H) groups, All C(H,H) groups
 At 1.5 times of:
  All C(H,H,H) groups, All N(H) groups, All O(H) groups
2.a Ternary CH refined with riding coordinates:
 C22(H22), C2S(H2S)
2.b Secondary CH2 refined with riding coordinates:
 C27(H27A,H27B), C26(H26A,H26B), C25(H25A,H25B), C24(H24A,H24B), C23(H23A,
 H23B), C14(H14A,H14B), C13(H13A,H13B), C1P(H1PC,H1PD), C2P(H2PA,H2PB),
 C1S(H1SA,H1SB)
2.c Aromatic/amide H refined with riding coordinates:
 C19(H19), C20(H20), C16(H16), C17(H17), C4(H4), C3(H3A), C1(H1)
2.d Idealised Me refined as rotating group:
 C12(H12A,H12B,H12C), C11(H11A,H11B,H11C), C10(H10A,H10B,H10C), C3S(H3SA,H3SB,
 H3SC), C4S(H4SA,H4SB,H4SC)
2.e Idealised tetrahedral OH refined as rotating group:
 O1S(H1S)
;
_olex2_submission_special_instructions 'No special instructions were received'

loop_
_space_group_symop_operation_xyz
'x, y, z'
'-x, -y, -z'

loop_
_atom_site_label
_atom_site_type_symbol
_atom_site_fract_x
_atom_site_fract_y
_atom_site_fract_z
_atom_site_U_iso_or_equiv
_atom_site_adp_type
_atom_site_occupancy
_atom_site_site_symmetry_order
_atom_site_calc_flag
_atom_site_refinement_flags_posn
S1 S 1.00062(16) 0.29884(7) 0.99549(6) 0.0219(3) Uani 1 1 d .
O6 O 0.7701(4) 0.41358(18) 0.85815(16) 0.0244(7) Uani 1 1 d .
O5 O 0.8221(4) 0.33059(18) 1.03348(17) 0.0268(7) Uani 1 1 d .
O4 O 1.1714(5) 0.26632(18) 1.05025(17) 0.0293(8) Uani 1 1 d .
O2 O 0.3072(5) -0.0486(2) 0.8328(2) 0.0405(9) Uani 1 1 d .
O3 O 0.8164(5) 0.0086(2) 0.64010(19) 0.0366(8) Uani 1 1 d .
O1 O 0.6244(5) -0.1360(2) 0.41359(17) 0.0332(8) Uani 1 1 d .
N3 N 1.0579(6) 0.4616(2) 0.7867(2) 0.0265(9) Uani 1 1 d .
H3 H 1.187(7) 0.450(3) 0.780(3) 0.040 Uiso 1 1 d R
N2 N 1.0919(5) 0.3679(2) 0.9169(2) 0.0224(8) Uani 1 1 d .
N1 N 0.5685(6) -0.0240(2) 0.7403(2) 0.0264(9) Uani 1 1 d .
C27 C 1.0634(8) 0.5215(3) 0.6329(3) 0.0342(11) Uani 1 1 d .
H27A H 1.0795 0.4626 0.6258 0.041 Uiso 1 1 calc R
H27B H 1.2014 0.5426 0.6354 0.041 Uiso 1 1 calc R
C26 C 0.9477(8) 0.5800(3) 0.5572(3) 0.0363(12) Uani 1 1 d .
H26A H 1.0283 0.5826 0.5052 0.044 Uiso 1 1 calc R
H26B H 0.8158 0.5553 0.5511 0.044 Uiso 1 1 calc R
C25 C 0.9086(8) 0.6693(3) 0.5670(3) 0.0380(12) Uani 1 1 d .
H25A H 0.8226 0.7036 0.5197 0.046 Uiso 1 1 calc R
H25B H 1.0400 0.6971 0.5646 0.046 Uiso 1 1 calc R
C24 C 0.8024(9) 0.6686(3) 0.6499(3) 0.0517(16) Uani 1 1 d .
H24A H 0.6629 0.6484 0.6490 0.062 Uiso 1 1 calc R
H24B H 0.7900 0.7278 0.6563 0.062 Uiso 1 1 calc R
C23 C 0.9204(9) 0.6099(3) 0.7254(3) 0.0398(13) Uani 1 1 d .
H23A H 1.0549 0.6332 0.7299 0.048 Uiso 1 1 calc R
H23B H 0.8436 0.6082 0.7780 0.048 Uiso 1 1 calc R
C22 C 0.9508(7) 0.5196(3) 0.7144(2) 0.0249(10) Uani 1 1 d .
H22 H 0.8130 0.4973 0.7108 0.030 Uiso 1 1 calc R
C21 C 0.9616(6) 0.4135(2) 0.8546(2) 0.0187(9) Uani 1 1 d .
C18 C 0.9226(7) 0.2126(2) 0.9573(2) 0.0228(10) Uani 1 1 d .
C19 C 1.0688(7) 0.1698(3) 0.9193(3) 0.0364(12) Uani 1 1 d .
H19 H 1.2048 0.1879 0.9127 0.044 Uiso 1 1 calc R
C20 C 1.0157(8) 0.1009(3) 0.8912(3) 0.0360(12) Uani 1 1 d .
H20 H 1.1169 0.0710 0.8664 0.043 Uiso 1 1 calc R
C15 C 0.8158(7) 0.0745(3) 0.8987(3) 0.0299(11) Uani 1 1 d .
C16 C 0.6741(7) 0.1176(3) 0.9375(3) 0.0326(11) Uani 1 1 d .
H16 H 0.5384 0.0992 0.9447 0.039 Uiso 1 1 calc R
C17 C 0.7239(7) 0.1875(3) 0.9666(3) 0.0279(10) Uani 1 1 d .
H17 H 0.6236 0.2171 0.9922 0.034 Uiso 1 1 calc R
C14 C 0.7555(8) 0.0029(3) 0.8616(3) 0.0349(12) Uani 1 1 d .
H14A H 0.6695 -0.0369 0.9023 0.042 Uiso 1 1 calc R
H14B H 0.8792 -0.0300 0.8500 0.042 Uiso 1 1 calc R
C13 C 0.6373(8) 0.0419(3) 0.7801(3) 0.0318(11) Uani 1 1 d .
H13A H 0.5167 0.0763 0.7923 0.038 Uiso 1 1 calc R
H13B H 0.7253 0.0812 0.7399 0.038 Uiso 1 1 calc R
C6 C 0.3988(7) -0.0675(3) 0.7752(3) 0.0284(11) Uani 1 1 d .
C5 C 0.3440(7) -0.1448(2) 0.7447(2) 0.0223(10) Uani 1 1 d .
C9 C 0.4080(6) -0.1343(3) 0.6533(2) 0.0236(10) Uani 1 1 d .
C4 C 0.3127(7) -0.1783(3) 0.6024(3) 0.0305(11) Uani 1 1 d .
H4 H 0.1969 -0.2103 0.6230 0.037 Uiso 1 1 calc R
C3 C 0.3874(7) -0.1750(3) 0.5223(3) 0.0315(11) Uani 1 1 d .
H3A H 0.3180 -0.2027 0.4875 0.038 Uiso 1 1 calc R
C2 C 0.5619(7) -0.1321(3) 0.4922(3) 0.0259(10) Uani 1 1 d .
C1 C 0.6535(6) -0.0863(3) 0.5408(3) 0.0246(10) Uani 1 1 d .
H1 H 0.7701 -0.0548 0.5204 0.029 Uiso 1 1 calc R
C8 C 0.5726(6) -0.0869(3) 0.6200(2) 0.0230(10) Uani 1 1 d .
C7 C 0.6668(7) -0.0314(3) 0.6661(3) 0.0252(10) Uani 1 1 d .
C12 C 0.1166(7) -0.1597(3) 0.7614(3) 0.0325(11) Uani 1 1 d .
H12A H 0.0346 -0.1145 0.7218 0.049 Uiso 1 1 calc GR
H12B H 0.0832 -0.1584 0.8193 0.049 Uiso 1 1 calc GR
H12C H 0.0866 -0.2158 0.7536 0.049 Uiso 1 1 calc GR
C11 C 0.4734(8) -0.2218(3) 0.7995(3) 0.0340(11) Uani 1 1 d .
H11A H 0.4477 -0.2737 0.7821 0.051 Uiso 1 1 calc GR
H11B H 0.4359 -0.2302 0.8589 0.051 Uiso 1 1 calc GR
H11C H 0.6185 -0.2103 0.7921 0.051 Uiso 1 1 calc GR
C10 C 0.8153(7) -0.1020(3) 0.3853(3) 0.0376(12) Uani 1 1 d .
H10A H 0.8062 -0.0396 0.3773 0.056 Uiso 1 1 calc GR
H10B H 0.8512 -0.1147 0.3317 0.056 Uiso 1 1 calc GR
H10C H 0.9205 -0.1282 0.4274 0.056 Uiso 1 1 calc GR
N1P N 0.4426(6) 0.4323(2) -0.0360(2) 0.0208(8) Uani 1 1 d .
C1P C 0.4023(6) 0.4287(3) 0.0543(2) 0.0227(10) Uani 1 1 d .
H1PC H 0.4073 0.3680 0.0881 0.027 Uiso 1 1 calc R
H1PD H 0.2637 0.4542 0.0599 0.027 Uiso 1 1 calc R
C2P C 0.5570(7) 0.4766(3) 0.0879(2) 0.0237(10) Uani 1 1 d .
H2PA H 0.5239 0.4751 0.1472 0.028 Uiso 1 1 calc R
H2PB H 0.6945 0.4484 0.0867 0.028 Uiso 1 1 calc R
O1S O 0.4671(5) 0.4013(2) 0.7547(2) 0.0366(8) Uani 1 1 d .
H1S H 0.5752 0.4020 0.7811 0.055 Uiso 1 1 calc GR
C1S C 0.4455(8) 0.3168(3) 0.7448(3) 0.0456(14) Uani 1 1 d .
H1SA H 0.3002 0.3101 0.7339 0.055 Uiso 1 1 calc R
H1SB H 0.4844 0.2741 0.7983 0.055 Uiso 1 1 calc R
C2S C 0.5725(8) 0.2976(3) 0.6747(3) 0.0392(13) Uani 1 1 d .
H2S H 0.5346 0.2405 0.6686 0.047 Uiso 1 1 calc R
C3S C 0.7985(8) 0.2912(3) 0.6931(3) 0.0473(14) Uani 1 1 d .
H3SA H 0.8410 0.3467 0.6983 0.071 Uiso 1 1 calc GR
H3SB H 0.8741 0.2757 0.6470 0.071 Uiso 1 1 calc GR
H3SC H 0.8270 0.2471 0.7460 0.071 Uiso 1 1 calc GR
C4S C 0.5268(10) 0.3640(4) 0.5909(3) 0.0610(17) Uani 1 1 d .
H4SA H 0.3802 0.3669 0.5790 0.091 Uiso 1 1 calc GR
H4SB H 0.6035 0.3472 0.5457 0.091 Uiso 1 1 calc GR
H4SC H 0.5672 0.4204 0.5943 0.091 Uiso 1 1 calc GR
H1PA H 0.339(10) 0.402(4) -0.058(4) 0.08(2) Uiso 1 1 d .
H1PB H 0.581(7) 0.407(3) -0.041(2) 0.021(11) Uiso 1 1 d .

loop_
_atom_site_aniso_label
_atom_site_aniso_U_11
_atom_site_aniso_U_22
_atom_site_aniso_U_33
_atom_site_aniso_U_23
_atom_site_aniso_U_13
_atom_site_aniso_U_12
S1 0.0248(6) 0.0214(6) 0.0205(6) -0.0068(4) -0.0016(5) -0.0039(4)
O6 0.0216(17) 0.0308(17) 0.0208(15) -0.0073(12) -0.0002(13) 0.0008(13)
O5 0.0287(17) 0.0266(16) 0.0267(16) -0.0100(13) 0.0057(13) -0.0023(13)
O4 0.0309(18) 0.0272(17) 0.0296(17) -0.0061(13) -0.0091(14) -0.0041(14)
O2 0.049(2) 0.040(2) 0.040(2) -0.0239(16) 0.0070(17) -0.0008(16)
O3 0.034(2) 0.0378(19) 0.0399(19) -0.0116(15) 0.0007(16) -0.0163(16)
O1 0.0386(19) 0.0415(19) 0.0233(17) -0.0141(14) 0.0065(14) -0.0109(15)
N3 0.025(2) 0.032(2) 0.022(2) -0.0044(16) -0.0024(17) -0.0013(17)
N2 0.024(2) 0.0222(19) 0.0217(19) -0.0058(14) -0.0024(15) -0.0026(15)
N1 0.039(2) 0.0165(18) 0.025(2) -0.0067(14) -0.0047(17) -0.0047(16)
C27 0.045(3) 0.030(3) 0.024(2) -0.0028(19) -0.001(2) 0.003(2)
C26 0.054(3) 0.036(3) 0.018(2) -0.0060(19) -0.004(2) -0.004(2)
C25 0.061(4) 0.025(3) 0.027(3) -0.0047(19) -0.002(2) -0.006(2)
C24 0.080(5) 0.030(3) 0.039(3) -0.004(2) -0.001(3) 0.020(3)
C23 0.066(4) 0.030(3) 0.023(2) -0.008(2) 0.002(2) 0.006(2)
C22 0.024(2) 0.024(2) 0.023(2) -0.0020(18) -0.0023(19) -0.0004(19)
C21 0.027(2) 0.016(2) 0.015(2) -0.0080(16) -0.0008(18) 0.0023(18)
C18 0.029(2) 0.018(2) 0.022(2) -0.0061(17) -0.0029(19) -0.0006(18)
C19 0.027(3) 0.040(3) 0.047(3) -0.019(2) 0.005(2) -0.006(2)
C20 0.037(3) 0.037(3) 0.041(3) -0.023(2) -0.001(2) 0.003(2)
C15 0.038(3) 0.024(2) 0.029(3) -0.0089(19) -0.004(2) 0.001(2)
C16 0.029(3) 0.041(3) 0.032(3) -0.015(2) 0.003(2) -0.012(2)
C17 0.028(3) 0.031(3) 0.027(2) -0.0125(19) 0.005(2) -0.002(2)
C14 0.048(3) 0.029(3) 0.032(3) -0.016(2) -0.007(2) -0.002(2)
C13 0.051(3) 0.018(2) 0.030(2) -0.0118(18) -0.003(2) -0.004(2)
C6 0.034(3) 0.029(2) 0.023(2) -0.0084(19) -0.003(2) 0.002(2)
C5 0.028(2) 0.018(2) 0.021(2) -0.0059(17) 0.0041(19) -0.0019(18)
C9 0.025(2) 0.024(2) 0.021(2) -0.0049(17) -0.0045(19) 0.0003(19)
C4 0.032(3) 0.030(3) 0.031(3) -0.0094(19) 0.001(2) -0.008(2)
C3 0.038(3) 0.032(3) 0.030(3) -0.016(2) -0.001(2) -0.011(2)
C2 0.032(3) 0.029(2) 0.017(2) -0.0079(18) -0.0010(19) -0.001(2)
C1 0.023(2) 0.024(2) 0.025(2) -0.0033(18) 0.0027(19) -0.0061(19)
C8 0.025(2) 0.021(2) 0.023(2) -0.0045(17) -0.0041(19) -0.0011(18)
C7 0.030(3) 0.020(2) 0.026(2) -0.0058(18) -0.006(2) -0.001(2)
C12 0.035(3) 0.032(3) 0.034(3) -0.015(2) 0.005(2) -0.006(2)
C11 0.051(3) 0.024(2) 0.024(2) -0.0025(18) -0.001(2) 0.000(2)
C10 0.034(3) 0.047(3) 0.032(3) -0.012(2) 0.009(2) 0.000(2)
N1P 0.023(2) 0.0193(18) 0.0226(19) -0.0092(14) -0.0025(16) -0.0035(16)
C1P 0.027(2) 0.021(2) 0.021(2) -0.0078(17) 0.0009(19) -0.0043(18)
C2P 0.028(2) 0.021(2) 0.020(2) -0.0032(17) -0.0014(19) -0.0013(19)
O1S 0.0281(19) 0.046(2) 0.039(2) -0.0171(15) -0.0076(15) 0.0008(15)
C1S 0.035(3) 0.048(3) 0.051(3) -0.007(3) -0.007(3) -0.008(2)
C2S 0.050(3) 0.032(3) 0.040(3) -0.017(2) -0.013(3) 0.001(2)
C3S 0.052(4) 0.040(3) 0.052(3) -0.019(3) 0.000(3) 0.007(3)
C4S 0.081(5) 0.071(4) 0.036(3) -0.024(3) -0.015(3) 0.006(4)

loop_
_atom_type_symbol
_atom_type_description
_atom_type_scat_dispersion_real
_atom_type_scat_dispersion_imag
_atom_type_scat_source
C C 0.0033 0.0016 'International Tables Vol C Tables 4.2.6.8 and 6.1.1.4'
H H 0.0000 0.0000 'International Tables Vol C Tables 4.2.6.8 and 6.1.1.4'
N N 0.0061 0.0033 'International Tables Vol C Tables 4.2.6.8 and 6.1.1.4'
O O 0.0106 0.0060 'International Tables Vol C Tables 4.2.6.8 and 6.1.1.4'
S S 0.1246 0.1234 'International Tables Vol C Tables 4.2.6.8 and 6.1.1.4'

loop_
_geom_angle_atom_site_label_1
_geom_angle_atom_site_label_2
_geom_angle_atom_site_label_3
_geom_angle
_geom_angle_site_symmetry_1
_geom_angle_site_symmetry_3
O5 S1 N2 114.25(18) . .
O5 S1 C18 106.8(2) . .
O4 S1 O5 116.29(18) . .
O4 S1 N2 105.01(19) . .
O4 S1 C18 106.96(18) . .
N2 S1 C18 107.03(18) . .
C2 O1 C10 116.9(4) . .
C22 N3 H3 117(3) . .
C21 N3 H3 118(3) . .
C21 N3 C22 123.5(4) . .
C21 N2 S1 118.8(3) . .
C6 N1 C13 116.9(4) . .
C6 N1 C7 125.0(4) . .
C7 N1 C13 117.8(4) . .
H27A C27 H27B 108.0 . .
C26 C27 H27A 109.4 . .
C26 C27 H27B 109.4 . .
C22 C27 H27A 109.4 . .
C22 C27 H27B 109.4 . .
C22 C27 C26 111.0(4) . .
C27 C26 H26A 109.3 . .
C27 C26 H26B 109.3 . .
H26A C26 H26B 108.0 . .
C25 C26 C27 111.6(4) . .
C25 C26 H26A 109.3 . .
C25 C26 H26B 109.3 . .
C26 C25 H25A 109.3 . .
C26 C25 H25B 109.3 . .
C26 C25 C24 111.7(4) . .
H25A C25 H25B 107.9 . .
C24 C25 H25A 109.3 . .
C24 C25 H25B 109.3 . .
C25 C24 H24A 109.3 . .
C25 C24 H24B 109.3 . .
C25 C24 C23 111.5(4) . .
H24A C24 H24B 108.0 . .
C23 C24 H24A 109.3 . .
C23 C24 H24B 109.3 . .
C24 C23 H23A 109.6 . .
C24 C23 H23B 109.6 . .
H23A C23 H23B 108.1 . .
C22 C23 C24 110.2(4) . .
C22 C23 H23A 109.6 . .
C22 C23 H23B 109.6 . .
N3 C22 C27 111.1(3) . .
N3 C22 C23 111.4(3) . .
N3 C22 H22 108.0 . .
C27 C22 C23 110.2(4) . .
C27 C22 H22 108.0 . .
C23 C22 H22 108.0 . .
O6 C21 N3 121.2(4) . .
O6 C21 N2 125.2(4) . .
N3 C21 N2 113.6(4) . .
C19 C18 S1 118.0(3) . .
C17 C18 S1 121.3(3) . .
C17 C18 C19 120.8(4) . .
C18 C19 H19 120.2 . .
C20 C19 C18 119.7(5) . .
C20 C19 H19 120.2 . .
C19 C20 H20 119.5 . .
C19 C20 C15 121.1(4) . .
C15 C20 H20 119.5 . .
C20 C15 C14 120.6(4) . .
C16 C15 C20 118.0(4) . .
C16 C15 C14 121.4(4) . .
C15 C16 H16 119.0 . .
C15 C16 C17 122.0(4) . .
C17 C16 H16 119.0 . .
C18 C17 C16 118.4(4) . .
C18 C17 H17 120.8 . .
C16 C17 H17 120.8 . .
C15 C14 H14A 109.9 . .
C15 C14 H14B 109.9 . .
C15 C14 C13 109.1(4) . .
H14A C14 H14B 108.3 . .
C13 C14 H14A 109.9 . .
C13 C14 H14B 109.9 . .
N1 C13 C14 112.8(3) . .
N1 C13 H13A 109.0 . .
N1 C13 H13B 109.0 . .
C14 C13 H13A 109.0 . .
C14 C13 H13B 109.0 . .
H13A C13 H13B 107.8 . .
O2 C6 N1 120.4(4) . .
O2 C6 C5 121.3(4) . .
N1 C6 C5 118.0(4) . .
C6 C5 C12 109.0(3) . .
C6 C5 C11 105.2(3) . .
C9 C5 C6 111.2(3) . .
C9 C5 C12 114.1(4) . .
C9 C5 C11 107.4(3) . .
C12 C5 C11 109.5(4) . .
C4 C9 C5 121.1(4) . .
C8 C9 C5 120.8(4) . .
C8 C9 C4 117.8(4) . .
C9 C4 H4 119.9 . .
C3 C4 C9 120.2(4) . .
C3 C4 H4 119.9 . .
C4 C3 H3A 119.5 . .
C2 C3 C4 121.1(4) . .
C2 C3 H3A 119.5 . .
O1 C2 C3 115.6(4) . .
O1 C2 C1 125.3(4) . .
C1 C2 C3 119.1(4) . .
C2 C1 H1 120.3 . .
C2 C1 C8 119.5(4) . .
C8 C1 H1 120.3 . .
C9 C8 C1 122.1(4) . .
C9 C8 C7 120.9(4) . .
C1 C8 C7 117.0(4) . .
O3 C7 N1 120.8(4) . .
O3 C7 C8 122.6(4) . .
N1 C7 C8 116.5(4) . .
C5 C12 H12A 109.5 . .
C5 C12 H12B 109.5 . .
C5 C12 H12C 109.5 . .
H12A C12 H12B 109.5 . .
H12A C12 H12C 109.5 . .
H12B C12 H12C 109.5 . .
C5 C11 H11A 109.5 . .
C5 C11 H11B 109.5 . .
C5 C11 H11C 109.5 . .
H11A C11 H11B 109.5 . .
H11A C11 H11C 109.5 . .
H11B C11 H11C 109.5 . .
O1 C10 H10A 109.5 . .
O1 C10 H10B 109.5 . .
O1 C10 H10C 109.5 . .
H10A C10 H10B 109.5 . .
H10A C10 H10C 109.5 . .
H10B C10 H10C 109.5 . .
C1P N1P C2P 110.4(3) . 2_665
C1P N1P H1PA 111(3) . .
C1P N1P H1PB 109(2) . .
C2P N1P H1PA 110(3) 2_665 .
C2P N1P H1PB 106(2) 2_665 .
H1PA N1P H1PB 111(4) . .
N1P C1P H1PC 109.4 . .
N1P C1P H1PD 109.4 . .
N1P C1P C2P 111.2(3) . .
H1PC C1P H1PD 108.0 . .
C2P C1P H1PC 109.4 . .
C2P C1P H1PD 109.4 . .
N1P C2P C1P 110.4(3) 2_665 .
N1P C2P H2PA 109.6 2_665 .
N1P C2P H2PB 109.6 2_665 .
C1P C2P H2PA 109.6 . .
C1P C2P H2PB 109.6 . .
H2PA C2P H2PB 108.1 . .
C1S O1S H1S 109.5 . .
O1S C1S H1SA 108.8 . .
O1S C1S H1SB 108.8 . .
O1S C1S C2S 113.7(4) . .
H1SA C1S H1SB 107.7 . .
C2S C1S H1SA 108.8 . .
C2S C1S H1SB 108.8 . .
C1S C2S H2S 107.5 . .
C1S C2S C3S 112.6(4) . .
C1S C2S C4S 111.3(4) . .
C3S C2S H2S 107.5 . .
C3S C2S C4S 110.0(5) . .
C4S C2S H2S 107.5 . .
C2S C3S H3SA 109.5 . .
C2S C3S H3SB 109.5 . .
C2S C3S H3SC 109.5 . .
H3SA C3S H3SB 109.5 . .
H3SA C3S H3SC 109.5 . .
H3SB C3S H3SC 109.5 . .
C2S C4S H4SA 109.5 . .
C2S C4S H4SB 109.5 . .
C2S C4S H4SC 109.5 . .
H4SA C4S H4SB 109.5 . .
H4SA C4S H4SC 109.5 . .
H4SB C4S H4SC 109.5 . .

loop_
_geom_bond_atom_site_label_1
_geom_bond_atom_site_label_2
_geom_bond_distance
_geom_bond_site_symmetry_2
S1 O5 1.451(3) .
S1 O4 1.434(3) .
S1 N2 1.600(3) .
S1 C18 1.778(4) .
O6 C21 1.256(5) .
O2 C6 1.212(5) .
O3 C7 1.215(5) .
O1 C2 1.367(5) .
O1 C10 1.418(5) .
N3 H3 0.87(5) .
N3 C22 1.464(5) .
N3 C21 1.350(5) .
N2 C21 1.371(5) .
N1 C13 1.483(5) .
N1 C6 1.384(6) .
N1 C7 1.403(5) .
C27 H27A 0.9900 .
C27 H27B 0.9900 .
C27 C26 1.530(6) .
C27 C22 1.516(6) .
C26 H26A 0.9900 .
C26 H26B 0.9900 .
C26 C25 1.504(6) .
C25 H25A 0.9900 .
C25 H25B 0.9900 .
C25 C24 1.518(7) .
C24 H24A 0.9900 .
C24 H24B 0.9900 .
C24 C23 1.537(6) .
C23 H23A 0.9900 .
C23 H23B 0.9900 .
C23 C22 1.521(6) .
C22 H22 1.0000 .
C18 C19 1.388(6) .
C18 C17 1.381(6) .
C19 H19 0.9500 .
C19 C20 1.377(6) .
C20 H20 0.9500 .
C20 C15 1.396(7) .
C15 C16 1.381(6) .
C15 C14 1.517(6) .
C16 H16 0.9500 .
C16 C17 1.394(6) .
C17 H17 0.9500 .
C14 H14A 0.9900 .
C14 H14B 0.9900 .
C14 C13 1.525(6) .
C13 H13A 0.9900 .
C13 H13B 0.9900 .
C6 C5 1.527(6) .
C5 C9 1.523(6) .
C5 C12 1.533(6) .
C5 C11 1.546(6) .
C9 C4 1.408(6) .
C9 C8 1.380(6) .
C4 H4 0.9500 .
C4 C3 1.388(6) .
C3 H3A 0.9500 .
C3 C2 1.388(6) .
C2 C1 1.388(6) .
C1 H1 0.9500 .
C1 C8 1.398(6) .
C8 C7 1.482(6) .
C12 H12A 0.9800 .
C12 H12B 0.9800 .
C12 H12C 0.9800 .
C11 H11A 0.9800 .
C11 H11B 0.9800 .
C11 H11C 0.9800 .
C10 H10A 0.9800 .
C10 H10B 0.9800 .
C10 H10C 0.9800 .
N1P C1P 1.493(5) .
N1P C2P 1.494(5) 2_665
N1P H1PA 0.99(7) .
N1P H1PB 0.98(4) .
C1P H1PC 0.9900 .
C1P H1PD 0.9900 .
C1P C2P 1.507(6) .
C2P N1P 1.494(5) 2_665
C2P H2PA 0.9900 .
C2P H2PB 0.9900 .
O1S H1S 0.8400 .
O1S C1S 1.434(6) .
C1S H1SA 0.9900 .
C1S H1SB 0.9900 .
C1S C2S 1.501(7) .
C2S H2S 1.0000 .
C2S C3S 1.510(7) .
C2S C4S 1.528(7) .
C3S H3SA 0.9800 .
C3S H3SB 0.9800 .
C3S H3SC 0.9800 .
C4S H4SA 0.9800 .
C4S H4SB 0.9800 .
C4S H4SC 0.9800 .

loop_
_geom_hbond_atom_site_label_D
_geom_hbond_atom_site_label_H
_geom_hbond_atom_site_label_A
_geom_hbond_distance_DH
_geom_hbond_distance_HA
_geom_hbond_distance_DA
_geom_hbond_angle_DHA
_geom_hbond_site_symmetry_A
N3 H3 O1S 0.87(5) 2.04(5) 2.892(5) 166(5) 1_655
C2P H2PB O5 0.99 2.40 3.165(5) 133.2 1_554
O1S H1S O6 0.84 1.87 2.687(4) 165.5 .
N1P H1PA N2 0.99(7) 1.83(7) 2.780(5) 161(5) 1_454
N1P H1PB O6 0.98(4) 2.04(4) 2.798(5) 132(3) 1_554
N1P H1PB O5 0.98(4) 2.14(4) 2.972(5) 142(3) 1_554

loop_
_geom_torsion_atom_site_label_1
_geom_torsion_atom_site_label_2
_geom_torsion_atom_site_label_3
_geom_torsion_atom_site_label_4
_geom_torsion
_geom_torsion_site_symmetry_1
_geom_torsion_site_symmetry_4
S1 N2 C21 O6 9.2(5) . .
S1 N2 C21 N3 -172.0(3) . .
S1 C18 C19 C20 178.0(4) . .
S1 C18 C17 C16 -178.0(3) . .
O5 S1 N2 C21 -48.6(3) . .
O5 S1 C18 C19 -178.7(3) . .
O5 S1 C18 C17 -0.1(4) . .
O4 S1 N2 C21 -177.1(3) . .
O4 S1 C18 C19 -53.5(4) . .
O4 S1 C18 C17 125.0(3) . .
O2 C6 C5 C9 155.4(4) . .
O2 C6 C5 C12 28.8(6) . .
O2 C6 C5 C11 -88.6(5) . .
O1 C2 C1 C8 179.2(4) . .
N2 S1 C18 C19 58.6(4) . .
N2 S1 C18 C17 -122.8(3) . .
N1 C6 C5 C9 -30.4(5) . .
N1 C6 C5 C12 -157.0(4) . .
N1 C6 C5 C11 85.6(4) . .
C27 C26 C25 C24 -53.7(6) . .
C26 C27 C22 N3 178.2(4) . .
C26 C27 C22 C23 -57.8(5) . .
C26 C25 C24 C23 54.1(6) . .
C25 C24 C23 C22 -56.0(6) . .
C24 C23 C22 N3 -178.4(4) . .
C24 C23 C22 C27 57.8(5) . .
C22 N3 C21 O6 2.6(6) . .
C22 N3 C21 N2 -176.2(3) . .
C22 C27 C26 C25 55.8(6) . .
C21 N3 C22 C27 -145.0(4) . .
C21 N3 C22 C23 91.7(5) . .
C18 S1 N2 C21 69.4(3) . .
C18 C19 C20 C15 1.4(7) . .
C19 C18 C17 C16 0.5(6) . .
C19 C20 C15 C16 -2.1(7) . .
C19 C20 C15 C14 175.4(4) . .
C20 C15 C16 C17 2.0(7) . .
C20 C15 C14 C13 -103.3(5) . .
C15 C16 C17 C18 -1.2(7) . .
C15 C14 C13 N1 -178.8(4) . .
C16 C15 C14 C13 74.0(6) . .
C17 C18 C19 C20 -0.6(7) . .
C14 C15 C16 C17 -175.4(4) . .
C13 N1 C6 O2 3.6(6) . .
C13 N1 C6 C5 -170.7(3) . .
C13 N1 C7 O3 7.3(6) . .
C13 N1 C7 C8 -170.0(3) . .
C6 N1 C13 C14 77.9(5) . .
C6 N1 C7 O3 -179.3(4) . .
C6 N1 C7 C8 3.4(6) . .
C6 C5 C9 C4 -156.5(4) . .
C6 C5 C9 C8 28.9(5) . .
C5 C9 C4 C3 -173.2(4) . .
C5 C9 C8 C1 170.5(4) . .
C5 C9 C8 C7 -11.9(6) . .
C9 C4 C3 C2 3.0(7) . .
C9 C8 C7 O3 177.2(4) . .
C9 C8 C7 N1 -5.6(6) . .
C4 C9 C8 C1 -4.3(6) . .
C4 C9 C8 C7 173.4(4) . .
C4 C3 C2 O1 177.8(4) . .
C4 C3 C2 C1 -4.9(7) . .
C3 C2 C1 C8 2.2(6) . .
C2 C1 C8 C9 2.4(6) . .
C2 C1 C8 C7 -175.3(4) . .
C1 C8 C7 O3 -5.1(6) . .
C1 C8 C7 N1 172.1(4) . .
C8 C9 C4 C3 1.6(6) . .
C7 N1 C13 C14 -108.2(4) . .
C7 N1 C6 O2 -169.9(4) . .
C7 N1 C6 C5 15.9(6) . .
C12 C5 C9 C4 -32.7(5) . .
C12 C5 C9 C8 152.7(4) . .
C11 C5 C9 C4 88.8(5) . .
C11 C5 C9 C8 -85.7(5) . .
C10 O1 C2 C3 -172.4(4) . .
C10 O1 C2 C1 10.5(6) . .
N1P C1P C2P N1P 57.1(5) . 2_665
C2P N1P C1P C2P -57.1(5) 2_665 .
O1S C1S C2S C3S 68.3(5) . .
O1S C1S C2S C4S -55.8(6) . .
